data_2239844
loop_
_publ_author_name
'\,Cevik, Sabri'
'Sar\?i, Musa'
'Sar\?i, Murat'
'Tun\,c, Tuncay'

_publ_section_title
;
 Crystal structure of 4,4'-bipyridine-1,1'-diium
 naphthalene-2,6-disulfonate dihydrate
;
_journal_coeditor_code SU2764
_journal_issue 9
_journal_name_full 'Acta Crystallographica Section E'
_journal_page_first o989
_journal_page_last o990
_journal_paper_doi 10.1107/S160053681401784X
_journal_volume 70
_journal_year 2014
_chemical_formula_iupac 'C10 H10 N2 2+, C10 H6 O6 S2 2-, 2H2 O'
_chemical_formula_moiety 'C10 H10 N2 2+, C10 H6 O6 S2 2-, 2(H2 O)'
_chemical_formula_sum 'C20 H20 N2 O8 S2'
_chemical_formula_weight 480.50
_chemical_name_systematic
;
4,4'-Bipyridine-1,1'-diium naphthalene-2,6-disulfonate dihydrate
;
_space_group_crystal_system monoclinic
_space_group_IT_number 14
_space_group_name_Hall '-P 2yn'
_space_group_name_H-M_alt 'P 1 21/n 1'
_symmetry_space_group_name_Hall '-P 2yn'
_symmetry_space_group_name_H-M 'P 1 21/n 1'
_atom_sites_solution_hydrogens mixed
_atom_sites_solution_primary direct
_atom_sites_solution_secondary difmap
_audit_creation_method SHELXL-2013
_cell_angle_alpha 90
_cell_angle_beta 99.9080(10)
_cell_angle_gamma 90
_cell_formula_units_Z 2
_cell_length_a 7.4022(2)
_cell_length_b 10.9390(3)
_cell_length_c 12.6500(4)
_cell_measurement_reflns_used 39513
_cell_measurement_temperature 296(2)
_cell_measurement_theta_max 28.53
_cell_measurement_theta_min 2.48
_cell_volume 1009.03(5)
_computing_cell_refinement 'APEX2 and SAINT (Bruker, 2012)'
_computing_data_collection 'APEX2 (Bruker, 2012)'
_computing_data_reduction 'SAINT (Bruker, 2012)'
_computing_molecular_graphics 'ORTEP-3 for Windows (Farrugia, 2012) and PLATON (Spek, 2009)'
_computing_publication_material 'SHELXL2013 (Sheldrick, 2008) and PLATON (Spek, 2009)'
_computing_structure_refinement 'SHELXL2013 (Sheldrick, 2008)'
_computing_structure_solution 'SHELXS97 (Sheldrick, 2008)'
_diffrn_ambient_temperature 296(2)
_diffrn_measured_fraction_theta_full 0.999
_diffrn_measured_fraction_theta_max 0.998
_diffrn_measurement_device '2-circle goniometer'
_diffrn_measurement_device_type 'Bruker SMART BREEZE CCD'
_diffrn_measurement_method \w-scans
_diffrn_radiation_monochromator mirror
_diffrn_radiation_type 'Mo K\a'
_diffrn_radiation_wavelength 0.71073
_diffrn_reflns_av_R_equivalents 0.0326
_diffrn_reflns_av_sigmaI/netI 0.0111
_diffrn_reflns_limit_h_max 9
_diffrn_reflns_limit_h_min -9
_diffrn_reflns_limit_k_max 14
_diffrn_reflns_limit_k_min -14
_diffrn_reflns_limit_l_max 16
_diffrn_reflns_limit_l_min -16
_diffrn_reflns_number 39553
_diffrn_reflns_theta_full 28.53
_diffrn_reflns_theta_max 28.53
_diffrn_reflns_theta_min 2.48
_exptl_absorpt_coefficient_mu 0.318
_exptl_absorpt_correction_T_max 0.953
_exptl_absorpt_correction_T_min 0.912
_exptl_absorpt_correction_type multi-scan
_exptl_absorpt_process_details '(SADABS; Bruker, 2012)'
_exptl_crystal_colour colourless
_exptl_crystal_density_diffrn 1.581
_exptl_crystal_description plate
_exptl_crystal_F_000 500
_exptl_crystal_size_max 0.35
_exptl_crystal_size_mid 0.24
_exptl_crystal_size_min 0.15
_refine_diff_density_max 0.412
_refine_diff_density_min -0.233
_refine_ls_extinction_method none
_refine_ls_goodness_of_fit_ref 1.038
_refine_ls_hydrogen_treatment mixed
_refine_ls_matrix_type full
_refine_ls_number_parameters 153
_refine_ls_number_reflns 2551
_refine_ls_number_restraints 0
_refine_ls_restrained_S_all 1.038
_refine_ls_R_factor_all 0.0379
_refine_ls_R_factor_gt 0.0349
_refine_ls_shift/su_max 0.000
_refine_ls_shift/su_mean 0.000
_refine_ls_structure_factor_coef Fsqd
_refine_ls_weighting_details 'w=1/[\s^2^(Fo^2^)+(0.0614P)^2^+0.3867P] where P=(Fo^2^+2Fc^2^)/3'
_refine_ls_weighting_scheme calc
_refine_ls_wR_factor_gt 0.0997
_refine_ls_wR_factor_ref 0.1032
_reflns_number_gt 2340
_reflns_number_total 2551
_reflns_threshold_expression I>2\s(I)
_cod_data_source_file su2764sup1.cif
_cod_data_source_block I
_cod_database_code 2239844
_cod_database_fobs_code 2239844
_shelx_space_group_comment
;
The symmetry employed for this shelxl refinement is uniquely defined
by the following loop, which should always be used as a source of
symmetry information in preference to the above space-group names.
They are only intended as comments.
;
_shelxl_version_number 2.013

loop_
_space_group_symop_operation_xyz
'x, y, z'
'-x+1/2, y+1/2, -z+1/2'
'-x, -y, -z'
'x-1/2, -y-1/2, z-1/2'

loop_
_atom_site_type_symbol
_atom_site_label
_atom_site_fract_x
_atom_site_fract_y
_atom_site_fract_z
_atom_site_U_iso_or_equiv
_atom_site_adp_type
_atom_site_calc_flag
_atom_site_occupancy
S S1 0.21510(4) -0.06706(3) 0.18311(2) 0.02743(12) Uani d 1
O O1 0.14850(17) 0.05494(9) 0.15242(9) 0.0398(3) Uani d 1
O O2 0.06807(15) -0.14963(10) 0.19836(9) 0.0421(3) Uani d 1
O O3 0.33036(17) -0.11776(14) 0.11235(9) 0.0513(3) Uani d 1
C C1 0.55029(19) 0.16047(12) 0.64530(11) 0.0305(3) Uani d 1
H H1 0.5516 0.2306 0.6870 0.037 Uiso calc 1
C C2 0.45657(18) 0.15973(11) 0.54200(10) 0.0291(3) Uani d 1
H H2 0.3943 0.2295 0.5138 0.035 Uiso calc 1
C C3 0.45389(16) 0.05348(10) 0.47790(10) 0.0230(2) Uani d 1
C C4 0.35783(17) 0.05061(11) 0.37022(10) 0.0254(2) Uani d 1
H H4 0.2972 0.1200 0.3400 0.030 Uiso calc 1
C C5 0.35503(17) -0.05470(11) 0.31137(10) 0.0254(3) Uani d 1
N N1 0.30960(19) 0.21624(13) 0.91922(12) 0.0454(3) Uani d 1
H H3 0.2627 0.1463 0.8994 0.054 Uiso d 1
C C6 0.46027(17) 0.43924(12) 0.98236(11) 0.0282(3) Uani d 1
C C7 0.3717(2) 0.41942(15) 0.87696(13) 0.0412(3) Uani d 1
H H7 0.3633 0.4821 0.8267 0.049 Uiso calc 1
C C8 0.2972(2) 0.30668(18) 0.84798(14) 0.0493(4) Uani d 1
H H8 0.2375 0.2935 0.7780 0.059 Uiso calc 1
C C10 0.3922(3) 0.23110(15) 1.01926(15) 0.0479(4) Uani d 1
H H10 0.3989 0.1662 1.0673 0.057 Uiso calc 1
C C11 0.4686(2) 0.34212(14) 1.05306(12) 0.0398(3) Uani d 1
H H11 0.5261 0.3519 1.1239 0.048 Uiso calc 1
O O1W 0.23786(19) 0.96590(12) 0.89658(11) 0.0447(3) Uani d 1
H H1A 0.126(4) 0.958(2) 0.8846(19) 0.058(7) Uiso d 1
H H1B 0.275(3) 0.940(2) 0.957(2) 0.061(7) Uiso d 1

loop_
_atom_site_aniso_label
_atom_site_aniso_U_11
_atom_site_aniso_U_22
_atom_site_aniso_U_33
_atom_site_aniso_U_12
_atom_site_aniso_U_13
_atom_site_aniso_U_23
S1 0.03049(19) 0.02730(19) 0.02227(18) -0.00197(11) -0.00176(12) -0.00094(10)
O1 0.0471(6) 0.0292(5) 0.0372(6) -0.0022(4) -0.0096(5) 0.0062(4)
O2 0.0435(6) 0.0385(6) 0.0391(6) -0.0158(4) -0.0076(4) 0.0034(4)
O3 0.0470(7) 0.0765(9) 0.0290(5) 0.0134(6) 0.0025(5) -0.0100(5)
C1 0.0381(7) 0.0221(6) 0.0293(6) 0.0007(5) 0.0005(5) -0.0037(5)
C2 0.0352(6) 0.0200(5) 0.0301(6) 0.0036(5) -0.0003(5) 0.0002(5)
C3 0.0241(5) 0.0198(5) 0.0246(6) -0.0009(4) 0.0024(4) 0.0014(4)
C4 0.0269(6) 0.0217(5) 0.0259(6) -0.0003(4) 0.0002(4) 0.0024(4)
C5 0.0270(6) 0.0258(6) 0.0219(6) -0.0028(4) 0.0001(4) 0.0006(4)
N1 0.0439(7) 0.0390(7) 0.0573(8) -0.0149(6) 0.0200(6) -0.0172(6)
C6 0.0250(6) 0.0320(7) 0.0291(6) -0.0030(5) 0.0085(5) -0.0050(5)
C7 0.0474(9) 0.0421(8) 0.0324(7) -0.0079(6) 0.0019(6) -0.0050(6)
C8 0.0510(9) 0.0537(10) 0.0417(8) -0.0144(8) 0.0037(7) -0.0167(7)
C10 0.0582(10) 0.0366(8) 0.0531(10) -0.0097(7) 0.0217(8) 0.0011(7)
C11 0.0468(8) 0.0393(8) 0.0336(7) -0.0079(6) 0.0081(6) 0.0003(6)
O1W 0.0425(7) 0.0486(7) 0.0417(7) -0.0014(5) 0.0037(5) 0.0042(5)

loop_
_atom_type_symbol
_atom_type_description
_atom_type_scat_dispersion_real
_atom_type_scat_dispersion_imag
_atom_type_scat_source
C C 0.0033 0.0016 'International Tables Vol C Tables 4.2.6.8 and 6.1.1.4'
H H 0.0000 0.0000 'International Tables Vol C Tables 4.2.6.8 and 6.1.1.4'
N N 0.0061 0.0033 'International Tables Vol C Tables 4.2.6.8 and 6.1.1.4'
O O 0.0106 0.0060 'International Tables Vol C Tables 4.2.6.8 and 6.1.1.4'
S S 0.1246 0.1234 'International Tables Vol C Tables 4.2.6.8 and 6.1.1.4'

loop_
_geom_angle_atom_site_label_1
_geom_angle_atom_site_label_2
_geom_angle_atom_site_label_3
_geom_angle_site_symmetry_1
_geom_angle_site_symmetry_3
_geom_angle
O3 S1 O1 . . 113.29(8)
O3 S1 O2 . . 112.23(8)
O1 S1 O2 . . 112.29(7)
O3 S1 C5 . . 106.32(7)
O1 S1 C5 . . 107.01(6)
O2 S1 C5 . . 105.01(6)
C2 C1 C5 . 3_656 120.06(11)
C2 C1 H1 . . 120.0
C5 C1 H1 3_656 . 120.0
C1 C2 C3 . . 120.41(11)
C1 C2 H2 . . 119.8
C3 C2 H2 . . 119.8
C2 C3 C3 . 3_656 119.52(14)
C2 C3 C4 . . 121.43(11)
C3 C3 C4 3_656 . 119.05(13)
C5 C4 C3 . . 119.78(11)
C5 C4 H4 . . 120.1
C3 C4 H4 . . 120.1
C4 C5 C1 . 3_656 121.17(11)
C4 C5 S1 . . 120.87(9)
C1 C5 S1 3_656 . 117.70(9)
C10 N1 C8 . . 121.70(14)
C10 N1 H3 . . 119.2
C8 N1 H3 . . 119.1
C11 C6 C7 . . 117.33(13)
C11 C6 C6 . 3_667 121.33(16)
C7 C6 C6 . 3_667 121.33(16)
C8 C7 C6 . . 119.63(15)
C8 C7 H7 . . 120.2
C6 C7 H7 . . 120.2
N1 C8 C7 . . 120.56(15)
N1 C8 H8 . . 119.7
C7 C8 H8 . . 119.7
N1 C10 C11 . . 120.35(16)
N1 C10 H10 . . 119.8
C11 C10 H10 . . 119.8
C10 C11 C6 . . 120.44(15)
C10 C11 H11 . . 119.8
C6 C11 H11 . . 119.8
H1A O1W H1B . . 107(2)

loop_
_geom_bond_atom_site_label_1
_geom_bond_atom_site_label_2
_geom_bond_site_symmetry_2
_geom_bond_distance
S1 O3 . 1.4489(12)
S1 O1 . 1.4523(11)
S1 O2 . 1.4525(11)
S1 C5 . 1.7735(12)
C1 C2 . 1.3700(18)
C1 C5 3_656 1.4136(17)
C1 H1 . 0.9300
C2 C3 . 1.4154(17)
C2 H2 . 0.9300
C3 C3 3_656 1.420(2)
C3 C4 . 1.4244(17)
C4 C5 . 1.3698(17)
C4 H4 . 0.9300
C5 C1 3_656 1.4135(17)
N1 C10 . 1.317(2)
N1 C8 . 1.331(3)
N1 H3 . 0.8595
C6 C11 . 1.383(2)
C6 C7 . 1.398(2)
C6 C6 3_667 1.491(2)
C7 C8 . 1.375(2)
C7 H7 . 0.9300
C8 H8 . 0.9300
C10 C11 . 1.376(2)
C10 H10 . 0.9300
C11 H11 . 0.9300
O1W H1A . 0.82(3)
O1W H1B . 0.82(3)

loop_
_geom_hbond_atom_site_label_D
_geom_hbond_atom_site_label_H
_geom_hbond_atom_site_label_A
_geom_hbond_site_symmetry_A
_geom_hbond_distance_DH
_geom_hbond_distance_HA
_geom_hbond_distance_DA
_geom_hbond_angle_DHA
O1W H1A O1 3_566 0.82(3) 2.01(3) 2.8293(18) 176(2)
O1W H1B O3 1_566 0.82(3) 2.04(3) 2.8484(18) 172(2)
N1 H3 O2 3_556 0.86 2.55 3.0212(18) 116
N1 H3 O1W 1_545 0.86 1.98 2.7948(19) 157
C1 H1 O1 4_666 0.93 2.51 3.1946(17) 130
C10 H10 O1 1_556 0.93 2.60 3.294(2) 132
C11 H11 O2 2_556 0.93 2.47 3.2036(19) 136

loop_
_geom_torsion_atom_site_label_1
_geom_torsion_atom_site_label_2
_geom_torsion_atom_site_label_3
_geom_torsion_atom_site_label_4
_geom_torsion_site_symmetry_1
_geom_torsion_site_symmetry_4
_geom_torsion
C5 C1 C2 C3 3_656 . -0.1(2)
C1 C2 C3 C3 . 3_656 1.3(2)
C1 C2 C3 C4 . . -179.84(12)
C2 C3 C4 C5 . . -178.61(12)
C3 C3 C4 C5 3_656 . 0.3(2)
C3 C4 C5 C1 . 3_656 -1.51(19)
C3 C4 C5 S1 . . 172.51(9)
O3 S1 C5 C4 . . 132.64(12)
O1 S1 C5 C4 . . 11.27(13)
O2 S1 C5 C4 . . -108.24(12)
O3 S1 C5 C1 . 3_656 -53.13(13)
O1 S1 C5 C1 . 3_656 -174.50(11)
O2 S1 C5 C1 . 3_656 65.99(12)
C11 C6 C7 C8 . . 0.2(2)
C6 C6 C7 C8 3_667 . -178.78(17)
C10 N1 C8 C7 . . 0.3(3)
C6 C7 C8 N1 . . -0.4(3)
C8 N1 C10 C11 . . 0.1(3)
N1 C10 C11 C6 . . -0.3(3)
C7 C6 C11 C10 . . 0.1(2)
C6 C6 C11 C10 3_667 . 179.13(16)
